data_7121957
loop_
_publ_author_name
'Wolf, Benjamin M.'
'Stuhl, Christoph'
'Anwander, Reiner'

_publ_section_title
;
 Synthesis of homometallic divalent lanthanide organoimides from benzyl
 complexes.
;
_journal_issue 64
_journal_name_full 'Chemical communications (Cambridge, England)'
_journal_page_first 8826
_journal_page_last 8829
_journal_paper_doi 10.1039/c8cc05234d
_journal_volume 54
_journal_year 2018
_chemical_formula_sum 'C22 H34 O4 Yb'
_chemical_formula_weight 535.53
_chemical_properties_physical Air-sensitive,Moisture-sensitive
_space_group_crystal_system monoclinic
_space_group_IT_number 14
_space_group_name_Hall '-P 2ybc'
_space_group_name_H-M_alt 'P 1 21/c 1'
_symmetry_space_group_name_Hall '-P 2ybc'
_symmetry_space_group_name_H-M 'P 1 21/c 1'
_atom_sites_solution_hydrogens geom
_audit_creation_method SHELXL-2014/7
_audit_update_record
;
2018-06-28 deposited with the CCDC.
2018-07-12 downloaded from the CCDC.
;
_cell_angle_alpha 90
_cell_angle_beta 90.35(4)
_cell_angle_gamma 90
_cell_formula_units_Z 4
_cell_length_a 13.172(11)
_cell_length_b 12.265(5)
_cell_length_c 14.497(7)
_cell_measurement_reflns_used 9473
_cell_measurement_temperature 180(2)
_cell_measurement_theta_max 29.63
_cell_measurement_theta_min 2.668
_cell_volume 2342(2)
_computing_cell_refinement 'Bruker SAINT'
_computing_data_collection 'Bruker COSMO'
_computing_data_reduction 'Bruker SAINT'
_computing_structure_refinement 'SHELXL-2014/7 (Sheldrick, 2014)'
_computing_structure_solution 'SHELXS-13 (Sheldrick 2008)'
_diffrn_ambient_temperature 180(2)
_diffrn_measured_fraction_theta_full 0.999
_diffrn_measured_fraction_theta_max 0.999
_diffrn_measurement_device_type 'Smart Apex III Duo'
_diffrn_measurement_method omega/phi-scans
_diffrn_radiation_type MoK\a
_diffrn_radiation_wavelength 0.71073
_diffrn_reflns_av_R_equivalents 0.0269
_diffrn_reflns_av_unetI/netI 0.0133
_diffrn_reflns_Laue_measured_fraction_full 0.999
_diffrn_reflns_Laue_measured_fraction_max 0.999
_diffrn_reflns_limit_h_max 17
_diffrn_reflns_limit_h_min -17
_diffrn_reflns_limit_k_max 16
_diffrn_reflns_limit_k_min -16
_diffrn_reflns_limit_l_max 19
_diffrn_reflns_limit_l_min -19
_diffrn_reflns_number 52030
_diffrn_reflns_point_group_measured_fraction_full 0.999
_diffrn_reflns_point_group_measured_fraction_max 0.999
_diffrn_reflns_theta_full 25.242
_diffrn_reflns_theta_max 28.282
_diffrn_reflns_theta_min 2.175
_diffrn_source Imus-tube
_exptl_absorpt_coefficient_mu 4.014
_exptl_absorpt_correction_T_max 0.5511
_exptl_absorpt_correction_T_min 0.2732
_exptl_absorpt_correction_type numerical
_exptl_absorpt_process_details sadabs
_exptl_crystal_colour red
_exptl_crystal_density_diffrn 1.519
_exptl_crystal_description plate
_exptl_crystal_F_000 1072
_exptl_crystal_preparation Disorder
_exptl_crystal_size_max 0.305
_exptl_crystal_size_mid 0.300
_exptl_crystal_size_min 0.146
_refine_diff_density_max 0.877
_refine_diff_density_min -0.311
_refine_diff_density_rms 0.059
_refine_ls_extinction_method none
_refine_ls_goodness_of_fit_ref 1.040
_refine_ls_hydrogen_treatment constr
_refine_ls_matrix_type full
_refine_ls_number_parameters 286
_refine_ls_number_reflns 5800
_refine_ls_number_restraints 408
_refine_ls_restrained_S_all 1.047
_refine_ls_R_factor_all 0.0187
_refine_ls_R_factor_gt 0.0156
_refine_ls_shift/su_max 0.002
_refine_ls_shift/su_mean 0.000
_refine_ls_structure_factor_coef Fsqd
_refine_ls_weighting_details 'w=1/[\s^2^(Fo^2^)+(0.0203P)^2^+0.9179P] where P=(Fo^2^+2Fc^2^)/3'
_refine_ls_weighting_scheme calc
_refine_ls_wR_factor_gt 0.0382
_refine_ls_wR_factor_ref 0.0397
_reflns_Friedel_coverage 0.000
_reflns_number_gt 5289
_reflns_number_total 5800
_reflns_threshold_expression 'I > 2\s(I)'
_cod_data_source_file c8cc05234d2.cif
_cod_data_source_block 1-Yb_dme_mo_BW262_DME2_0m
_cod_depositor_comments 'Adding full bibliography for 7121956--7121961.cif.'
_cod_original_cell_volume 2342(3)
_cod_database_code 7121957
_shelx_shelxl_version_number 2014/7
_shelx_space_group_comment
;
The symmetry employed for this shelxl refinement is uniquely defined
by the following loop, which should always be used as a source of
symmetry information in preference to the above space-group names.
They are only intended as comments.
;
_shelx_estimated_absorpt_t_min 0.374
_shelx_estimated_absorpt_t_max 0.592

loop_
_space_group_symop_operation_xyz
'x, y, z'
'-x, y+1/2, -z+1/2'
'-x, -y, -z'
'x, -y-1/2, z-1/2'

loop_
_atom_site_label
_atom_site_type_symbol
_atom_site_fract_x
_atom_site_fract_y
_atom_site_fract_z
_atom_site_U_iso_or_equiv
_atom_site_adp_type
_atom_site_occupancy
_atom_site_site_symmetry_order
_atom_site_calc_flag
_atom_site_refinement_flags_posn
_atom_site_refinement_flags_adp
_atom_site_refinement_flags_occupancy
_atom_site_disorder_assembly
_atom_site_disorder_group
C1A C 0.2554(6) 0.2975(7) 0.5658(5) 0.0348(11) Uani 0.72(3) 1 d D U P A 2
C3A C 0.0804(5) 0.2663(9) 0.5049(8) 0.0526(18) Uani 0.72(3) 1 d D U P A 2
H3A H 0.0291 0.2844 0.4612 0.063 Uiso 0.72(3) 1 calc R U P A 2
C4A C 0.0603(6) 0.1892(8) 0.5726(9) 0.0571(18) Uani 0.72(3) 1 d D U P A 2
H4A H -0.0033 0.1528 0.5749 0.069 Uiso 0.72(3) 1 calc R U P A 2
C5A C 0.1362(10) 0.1668(9) 0.6369(7) 0.0609(18) Uani 0.72(3) 1 d D U P A 2
H5A H 0.1238 0.1147 0.6840 0.073 Uiso 0.72(3) 1 calc R U P A 2
C6A C 0.2303(10) 0.2190(8) 0.6340(6) 0.0524(15) Uani 0.72(3) 1 d D U P A 2
H6A H 0.2796 0.2013 0.6796 0.063 Uiso 0.72(3) 1 calc R U P A 2
C1 C 0.2418(11) 0.2878(18) 0.5716(13) 0.037(3) Uani 0.28(3) 1 d DG U P A 1
C3 C 0.0863(11) 0.2698(19) 0.4885(14) 0.039(3) Uani 0.28(3) 1 d DG U P A 1
H3 H 0.0467 0.2841 0.4349 0.047 Uiso 0.28(3) 1 calc R U P A 1
C4 C 0.0510(12) 0.1984(17) 0.5552(14) 0.038(3) Uani 0.28(3) 1 d DG U P A 1
H4 H -0.0149 0.1675 0.5497 0.046 Uiso 0.28(3) 1 calc R U P A 1
C5 C 0.1123(14) 0.1728(17) 0.6295(13) 0.035(3) Uani 0.28(3) 1 d DG U P A 1
H5 H 0.0883 0.1242 0.6755 0.041 Uiso 0.28(3) 1 calc R U P A 1
C6 C 0.2073(13) 0.2169(16) 0.6376(12) 0.035(3) Uani 0.28(3) 1 d DG U P A 1
H6 H 0.2493 0.1984 0.6887 0.042 Uiso 0.28(3) 1 calc R U P A 1
C2 C 0.17555(15) 0.31788(16) 0.49998(14) 0.0432(4) Uani 1 1 d D U . . .
H2A H 0.1951 0.3741 0.4587 0.052 Uiso 0.28(3) 1 calc R U P A 1
H2B H 0.1875 0.3681 0.4514 0.052 Uiso 0.72(3) 1 calc R U P A 2
C8 C 0.21338(17) 0.62085(16) 0.50358(13) 0.0426(4) Uani 1 1 d . U . . .
H8A H 0.2345 0.5816 0.4472 0.051 Uiso 1 1 calc R U . . .
H8B H 0.1395 0.6353 0.5006 0.051 Uiso 1 1 calc R U . . .
C9 C 0.27057(14) 0.71967(14) 0.51660(11) 0.0312(3) Uani 1 1 d . U . . .
C10 C 0.22646(15) 0.82054(16) 0.54057(13) 0.0382(4) Uani 1 1 d . U . . .
H10 H 0.1547 0.8253 0.5453 0.046 Uiso 1 1 calc R U . . .
C11 C 0.28451(18) 0.91298(17) 0.55743(14) 0.0480(5) Uani 1 1 d . U . . .
H11 H 0.2519 0.9793 0.5737 0.058 Uiso 1 1 calc R U . . .
C12 C 0.38895(18) 0.90997(19) 0.55095(13) 0.0510(5) Uani 1 1 d . U . . .
H12 H 0.4285 0.9733 0.5628 0.061 Uiso 1 1 calc R U . . .
C13 C 0.43438(16) 0.8134(2) 0.52692(13) 0.0474(5) Uani 1 1 d . U . . .
H13 H 0.5062 0.8102 0.5217 0.057 Uiso 1 1 calc R U . . .
C14 C 0.37793(14) 0.72098(17) 0.51026(12) 0.0383(4) Uani 1 1 d . U . . .
H14 H 0.4121 0.6557 0.4939 0.046 Uiso 1 1 calc R U . . .
C15 C 0.52699(18) 0.5303(2) 0.68681(19) 0.0588(6) Uani 1 1 d . U . . .
H15A H 0.5748 0.5866 0.6665 0.088 Uiso 1 1 calc R U . . .
H15B H 0.5197 0.4750 0.6385 0.088 Uiso 1 1 calc R U . . .
H15C H 0.5527 0.4961 0.7434 0.088 Uiso 1 1 calc R U . . .
C16 C 0.43437(17) 0.65821(18) 0.77681(14) 0.0487(5) Uani 1 1 d . U . . .
H16A H 0.4990 0.6992 0.7739 0.058 Uiso 1 1 calc R U . . .
H16B H 0.4310 0.6212 0.8374 0.058 Uiso 1 1 calc R U . . .
C17 C 0.34739(17) 0.73482(16) 0.76677(13) 0.0442(5) Uani 1 1 d . U . . .
H17A H 0.3439 0.7832 0.8213 0.053 Uiso 1 1 calc R U . . .
H17B H 0.3567 0.7808 0.7113 0.053 Uiso 1 1 calc R U . . .
C18 C 0.16784(17) 0.74026(18) 0.76987(15) 0.0480(5) Uani 1 1 d . U . . .
H18A H 0.1653 0.7671 0.8335 0.072 Uiso 1 1 calc R U . . .
H18B H 0.1068 0.6972 0.7566 0.072 Uiso 1 1 calc R U . . .
H18C H 0.1710 0.8022 0.7273 0.072 Uiso 1 1 calc R U . . .
C19 C 0.34074(16) 0.38044(19) 0.85342(15) 0.0489(5) Uani 1 1 d . U . . .
H19A H 0.3225 0.3152 0.8887 0.073 Uiso 1 1 calc R U . . .
H19B H 0.3604 0.4389 0.8960 0.073 Uiso 1 1 calc R U . . .
H19C H 0.3978 0.3636 0.8127 0.073 Uiso 1 1 calc R U . . .
C20 C 0.16993(16) 0.44357(18) 0.85396(13) 0.0416(4) Uani 1 1 d . U . . .
H20A H 0.1743 0.5209 0.8732 0.050 Uiso 1 1 calc R U . . .
H20B H 0.1667 0.3975 0.9099 0.050 Uiso 1 1 calc R U . . .
C21 C 0.07783(15) 0.42567(17) 0.79471(14) 0.0410(4) Uani 1 1 d . U . . .
H21A H 0.0717 0.3475 0.7785 0.049 Uiso 1 1 calc R U . . .
H21B H 0.0160 0.4477 0.8284 0.049 Uiso 1 1 calc R U . . .
C22 C 0.00209(16) 0.47942(18) 0.65276(16) 0.0467(5) Uani 1 1 d . U . . .
H22A H -0.0585 0.5068 0.6841 0.070 Uiso 1 1 calc R U . . .
H22B H -0.0077 0.4025 0.6367 0.070 Uiso 1 1 calc R U . . .
H22C H 0.0135 0.5218 0.5965 0.070 Uiso 1 1 calc R U . . .
O1 O 0.43085(10) 0.57874(12) 0.70428(9) 0.0400(3) Uani 1 1 d . U . . .
C7 C 0.34665(15) 0.35091(17) 0.56972(15) 0.0452(5) Uani 1 1 d . U . . .
H7A H 0.3709 0.3673 0.5067 0.054 Uiso 1 1 calc R U . A 1
H7B H 0.4007 0.3157 0.6070 0.054 Uiso 1 1 calc R U . A 1
O2 O 0.25589(10) 0.67355(11) 0.75847(9) 0.0396(3) Uani 1 1 d . U . . .
O3 O 0.25619(10) 0.41454(12) 0.79962(9) 0.0400(3) Uani 1 1 d . U . . .
O4 O 0.08815(10) 0.48985(10) 0.71268(10) 0.0357(3) Uani 1 1 d . U . . .
Yb1 Yb 0.26264(2) 0.51537(2) 0.65055(2) 0.02888(3) Uani 1 1 d . U . . .

loop_
_atom_site_aniso_label
_atom_site_aniso_U_11
_atom_site_aniso_U_22
_atom_site_aniso_U_33
_atom_site_aniso_U_23
_atom_site_aniso_U_13
_atom_site_aniso_U_12
C1A 0.040(2) 0.024(2) 0.0409(19) -0.0088(14) 0.0132(16) 0.0032(15)
C3A 0.043(2) 0.047(3) 0.068(4) -0.014(3) 0.006(2) 0.0031(18)
C4A 0.051(3) 0.045(3) 0.075(5) -0.013(3) 0.020(3) -0.008(3)
C5A 0.068(4) 0.046(3) 0.069(4) -0.001(2) 0.018(3) -0.006(3)
C6A 0.057(4) 0.044(2) 0.056(3) -0.0009(19) 0.008(2) -0.003(3)
C1 0.034(4) 0.029(5) 0.047(5) -0.009(3) 0.007(4) -0.003(3)
C3 0.049(5) 0.036(5) 0.032(5) -0.007(3) -0.001(4) 0.011(4)
C4 0.036(5) 0.041(5) 0.038(5) -0.005(4) -0.008(4) 0.009(4)
C5 0.032(5) 0.032(5) 0.039(5) 0.003(3) -0.005(4) -0.004(4)
C6 0.028(5) 0.034(4) 0.042(5) 0.005(4) -0.008(4) -0.002(3)
C2 0.0458(11) 0.0334(9) 0.0505(11) -0.0057(8) 0.0019(9) 0.0048(8)
C8 0.0546(12) 0.0399(10) 0.0332(9) 0.0063(8) -0.0107(8) -0.0104(9)
C9 0.0375(9) 0.0365(9) 0.0196(7) 0.0059(6) -0.0055(6) -0.0009(7)
C10 0.0385(10) 0.0414(10) 0.0346(9) 0.0062(8) -0.0031(8) 0.0050(8)
C11 0.0738(15) 0.0338(10) 0.0363(10) 0.0024(8) -0.0040(10) 0.0045(9)
C12 0.0649(14) 0.0566(13) 0.0314(10) 0.0041(9) -0.0056(9) -0.0262(11)
C13 0.0391(11) 0.0759(15) 0.0270(9) 0.0003(9) -0.0024(8) -0.0134(10)
C14 0.0377(10) 0.0533(11) 0.0237(8) -0.0004(7) -0.0028(7) 0.0050(8)
C15 0.0357(11) 0.0810(18) 0.0598(15) -0.0042(13) -0.0001(10) -0.0008(11)
C16 0.0541(12) 0.0515(12) 0.0405(11) -0.0040(9) -0.0145(9) -0.0110(9)
C17 0.0604(13) 0.0392(10) 0.0330(10) -0.0033(8) -0.0041(9) -0.0116(9)
C18 0.0565(13) 0.0448(11) 0.0427(11) -0.0098(9) 0.0095(9) 0.0062(9)
C19 0.0473(12) 0.0555(13) 0.0436(11) 0.0115(9) -0.0088(9) 0.0073(9)
C20 0.0466(11) 0.0466(11) 0.0315(9) 0.0058(8) 0.0053(8) 0.0015(9)
C21 0.0377(10) 0.0412(10) 0.0443(10) 0.0031(8) 0.0081(8) -0.0023(8)
C22 0.0345(10) 0.0568(13) 0.0487(12) -0.0129(9) -0.0068(9) 0.0014(9)
O1 0.0346(7) 0.0490(8) 0.0364(7) -0.0023(6) -0.0058(5) -0.0024(6)
C7 0.0394(10) 0.0460(11) 0.0503(12) -0.0094(9) 0.0036(9) 0.0032(8)
O2 0.0470(8) 0.0348(7) 0.0371(7) -0.0070(5) 0.0045(6) -0.0033(6)
O3 0.0379(7) 0.0510(8) 0.0310(6) 0.0073(6) -0.0015(5) 0.0062(6)
O4 0.0316(7) 0.0384(7) 0.0369(7) -0.0012(5) -0.0032(5) -0.0022(5)
Yb1 0.02877(5) 0.03406(5) 0.02379(4) -0.00119(3) -0.00210(3) 0.00107(3)

loop_
_atom_type_symbol
_atom_type_description
_atom_type_scat_dispersion_real
_atom_type_scat_dispersion_imag
_atom_type_scat_source
C C 0.0033 0.0016 'International Tables Vol C Tables 4.2.6.8 and 6.1.1.4'
H H 0.0000 0.0000 'International Tables Vol C Tables 4.2.6.8 and 6.1.1.4'
O O 0.0106 0.0060 'International Tables Vol C Tables 4.2.6.8 and 6.1.1.4'
Yb Yb -0.3850 5.5486 'International Tables Vol C Tables 4.2.6.8 and 6.1.1.4'

loop_
_geom_angle_atom_site_label_1
_geom_angle_atom_site_label_2
_geom_angle_atom_site_label_3
_geom_angle
C7 C1A C6A 120.2(5)
C7 C1A C2 125.7(6)
C6A C1A C2 114.0(4)
C7 C1A Yb1 61.4(4)
C6A C1A Yb1 109.4(4)
C2 C1A Yb1 98.1(4)
C4A C3A C2 121.0(4)
C4A C3A H3A 119.5
C2 C3A H3A 119.5
C3A C4A C5A 117.9(4)
C3A C4A H4A 121.0
C5A C4A H4A 121.0
C4A C5A C6A 121.6(4)
C4A C5A H5A 119.2
C6A C5A H5A 119.2
C5A C6A C1A 122.9(4)
C5A C6A H6A 118.5
C1A C6A H6A 118.5
C6 C1 C2 118.4(5)
C6 C1 C7 127.9(8)
C2 C1 C7 113.4(9)
C6 C1 Yb1 110.5(10)
C2 C1 Yb1 95.3(11)
C7 C1 Yb1 58.6(8)
C2 C3 C4 119.7(5)
C2 C3 H3 120.2
C4 C3 H3 120.2
C5 C4 C3 119.4
C5 C4 H4 120.3
C3 C4 H4 120.3
C6 C5 C4 120.5
C6 C5 H5 119.7
C4 C5 H5 119.7
C5 C6 C1 119.9
C5 C6 H6 120.1
C1 C6 H6 120.1
C3 C2 C1 121.5(9)
C3A C2 C1A 122.5(4)
C3 C2 H2A 119.2
C1 C2 H2A 119.2
C3A C2 H2B 118.8
C1A C2 H2B 118.8
C9 C8 Yb1 100.70(11)
C9 C8 H8A 111.6
Yb1 C8 H8A 111.6
C9 C8 H8B 111.6
Yb1 C8 H8B 111.6
H8A C8 H8B 109.4
C10 C9 C14 114.73(17)
C10 C9 C8 123.70(18)
C14 C9 C8 121.51(18)
C10 C9 Yb1 121.78(12)
C14 C9 Yb1 94.89(11)
C8 C9 Yb1 52.83(9)
C11 C10 C9 122.16(19)
C11 C10 H10 118.9
C9 C10 H10 118.9
C12 C11 C10 121.0(2)
C12 C11 H11 119.5
C10 C11 H11 119.5
C13 C12 C11 118.5(2)
C13 C12 H12 120.8
C11 C12 H12 120.8
C12 C13 C14 121.3(2)
C12 C13 H13 119.4
C14 C13 H13 119.4
C13 C14 C9 122.4(2)
C13 C14 H14 118.8
C9 C14 H14 118.8
O1 C15 H15A 109.5
O1 C15 H15B 109.5
H15A C15 H15B 109.5
O1 C15 H15C 109.5
H15A C15 H15C 109.5
H15B C15 H15C 109.5
O1 C16 C17 109.63(16)
O1 C16 H16A 109.7
C17 C16 H16A 109.7
O1 C16 H16B 109.7
C17 C16 H16B 109.7
H16A C16 H16B 108.2
O2 C17 C16 109.00(17)
O2 C17 H17A 109.9
C16 C17 H17A 109.9
O2 C17 H17B 109.9
C16 C17 H17B 109.9
H17A C17 H17B 108.3
O2 C18 H18A 109.5
O2 C18 H18B 109.5
H18A C18 H18B 109.5
O2 C18 H18C 109.5
H18A C18 H18C 109.5
H18B C18 H18C 109.5
O3 C19 H19A 109.5
O3 C19 H19B 109.5
H19A C19 H19B 109.5
O3 C19 H19C 109.5
H19A C19 H19C 109.5
H19B C19 H19C 109.5
O3 C20 C21 106.90(16)
O3 C20 H20A 110.3
C21 C20 H20A 110.3
O3 C20 H20B 110.3
C21 C20 H20B 110.3
H20A C20 H20B 108.6
O4 C21 C20 108.34(16)
O4 C21 H21A 110.0
C20 C21 H21A 110.0
O4 C21 H21B 110.0
C20 C21 H21B 110.0
H21A C21 H21B 108.4
O4 C22 H22A 109.5
O4 C22 H22B 109.5
H22A C22 H22B 109.5
O4 C22 H22C 109.5
H22A C22 H22C 109.5
H22B C22 H22C 109.5
C15 O1 C16 112.91(17)
C15 O1 Yb1 127.61(14)
C16 O1 Yb1 118.04(12)
C1A C7 Yb1 90.8(4)
C1 C7 Yb1 89.9(10)
C1 C7 H7A 113.7
Yb1 C7 H7A 113.7
C1 C7 H7B 113.7
Yb1 C7 H7B 113.7
H7A C7 H7B 110.9
C17 O2 C18 112.00(16)
C17 O2 Yb1 115.46(11)
C18 O2 Yb1 123.35(12)
C19 O3 C20 113.19(15)
C19 O3 Yb1 126.32(12)
C20 O3 Yb1 112.65(11)
C22 O4 C21 112.10(16)
C22 O4 Yb1 121.40(13)
C21 O4 Yb1 117.44(11)
O1 Yb1 O3 85.29(5)
O1 Yb1 O4 138.84(6)
O3 Yb1 O4 65.68(5)
O1 Yb1 O2 65.97(5)
O3 Yb1 O2 80.83(6)
O4 Yb1 O2 80.48(5)
O1 Yb1 C8 108.92(6)
O3 Yb1 C8 163.37(6)
O4 Yb1 C8 97.69(7)
O2 Yb1 C8 96.81(7)
O1 Yb1 C7 90.16(7)
O3 Yb1 C7 91.30(7)
O4 Yb1 C7 117.63(6)
O2 Yb1 C7 155.27(6)
C8 Yb1 C7 97.09(8)
O1 Yb1 C1A 116.37(15)
O3 Yb1 C1A 84.85(14)
O4 Yb1 C1A 90.54(19)
O2 Yb1 C1A 165.28(16)
C8 Yb1 C1A 95.94(12)
C7 Yb1 C1A 27.73(18)
O1 Yb1 C1 119.2(3)
O3 Yb1 C1 82.3(3)
O4 Yb1 C1 86.5(3)
O2 Yb1 C1 161.9(3)
C8 Yb1 C1 97.4(2)
C7 Yb1 C1 31.5(3)
O1 Yb1 C9 84.93(5)
O3 Yb1 C9 157.57(5)
O4 Yb1 C9 110.74(5)
O2 Yb1 C9 76.76(6)
C8 Yb1 C9 26.47(5)
C7 Yb1 C9 108.85(7)
C1A Yb1 C9 117.56(14)
C1 Yb1 C9 120.0(3)

loop_
_geom_bond_atom_site_label_1
_geom_bond_atom_site_label_2
_geom_bond_distance
C1A C7 1.369(9)
C1A C6A 1.420(5)
C1A C2 1.438(5)
C1A Yb1 2.943(9)
C3A C4A 1.390(6)
C3A C2 1.406(6)
C3A H3A 0.9500
C4A C5A 1.391(6)
C4A H4A 0.9500
C5A C6A 1.395(6)
C5A H5A 0.9500
C6A H6A 0.9500
C1 C6 1.371(8)
C1 C2 1.402(11)
C1 C7 1.584(12)
C1 Yb1 3.03(2)
C3 C2 1.325(11)
C3 C4 1.386(8)
C3 H3 0.9500
C4 C5 1.378(8)
C4 H4 0.9500
C5 C6 1.368(8)
C5 H5 0.9500
C6 H6 0.9500
C2 H2A 0.9500
C2 H2B 0.9500
C8 C9 1.439(3)
C8 Yb1 2.572(2)
C8 H8A 0.9900
C8 H8B 0.9900
C9 C10 1.411(3)
C9 C14 1.418(3)
C9 Yb1 3.1722(19)
C10 C11 1.388(3)
C10 H10 0.9500
C11 C12 1.380(3)
C11 H11 0.9500
C12 C13 1.373(3)
C12 H12 0.9500
C13 C14 1.376(3)
C13 H13 0.9500
C14 H14 0.9500
C15 O1 1.423(3)
C15 H15A 0.9800
C15 H15B 0.9800
C15 H15C 0.9800
C16 O1 1.434(2)
C16 C17 1.488(3)
C16 H16A 0.9900
C16 H16B 0.9900
C17 O2 1.425(2)
C17 H17A 0.9900
C17 H17B 0.9900
C18 O2 1.430(3)
C18 H18A 0.9800
C18 H18B 0.9800
C18 H18C 0.9800
C19 O3 1.419(2)
C19 H19A 0.9800
C19 H19B 0.9800
C19 H19C 0.9800
C20 O3 1.432(2)
C20 C21 1.498(3)
C20 H20A 0.9900
C20 H20B 0.9900
C21 O4 1.433(2)
C21 H21A 0.9900
C21 H21B 0.9900
C22 O4 1.430(3)
C22 H22A 0.9800
C22 H22B 0.9800
C22 H22C 0.9800
O1 Yb1 2.470(2)
C7 Yb1 2.585(2)
C7 H7A 0.9900
C7 H7B 0.9900
O2 Yb1 2.4941(15)
O3 Yb1 2.4917(16)
O4 Yb1 2.493(2)
